data_7007460
loop_
_publ_author_name
'Otero, Antonio'
'Fern\'andez-Baeza, Juan'
'Anti\~nolo, Antonio'
'Tejeda, Juan'
'Lara-S\'anchez, Agust\'in'
'S\'anchez-Barba, Luis'
'S\'anchez-Molina, Margarita'
'Franco, Sonia'
'L\'opez-Solera, Isabel'
'Rodr\'iguez, Ana M'

_publ_section_title
;
 Design of new heteroscorpionate ligands and their coordinative ability
 toward Group 4 transition metals; an efficient synthetic route to
 obtain enantiopure ligands.
;
_journal_issue 36
_journal_name_full 'Dalton transactions (Cambridge, England : 2003)'
_journal_page_first 4359
_journal_page_last 4370
_journal_paper_doi 10.1039/b605703a
_journal_year 2006
_chemical_formula_sum 'C36 H59 Cl10 N10 S2 Ti2'
_chemical_formula_weight 1146.35
_chemical_name_systematic
;
?
;
_space_group_IT_number 15
_symmetry_cell_setting monoclinic
_symmetry_space_group_name_Hall '-C 2yc'
_symmetry_space_group_name_H-M 'C 1 2/c 1'
_atom_sites_solution_hydrogens geom
_atom_sites_solution_primary direct
_atom_sites_solution_secondary difmap
_audit_creation_method SHELXL-97
_cell_angle_alpha 90.00
_cell_angle_beta 97.57(2)
_cell_angle_gamma 90.00
_cell_formula_units_Z 8
_cell_length_a 37.375(5)
_cell_length_b 9.892(3)
_cell_length_c 30.905(3)
_cell_measurement_reflns_used 25
_cell_measurement_temperature 230(2)
_cell_volume 11326(4)
_computing_cell_refinement 'Nonius (control program)'
_computing_data_collection 'Nonius (control program)'
_computing_data_reduction 'XRAY80 (Stewart, 1976)'
_computing_structure_refinement 'SHELXL-97 (Sheldrick, 1997)'
_computing_structure_solution 'SHELXS-97 (Sheldrick, 1990)'
_diffrn_ambient_temperature 230(2)
_diffrn_measured_fraction_theta_full 0.999
_diffrn_measured_fraction_theta_max 0.999
_diffrn_measurement_device_type 'four circle diffractometer Nonius-Mach3'
_diffrn_measurement_method '\w scans'
_diffrn_radiation_monochromator graphite
_diffrn_radiation_source 'fine-focus sealed tube'
_diffrn_radiation_type MoK\a
_diffrn_radiation_wavelength 0.71073
_diffrn_reflns_av_R_equivalents 0.0679
_diffrn_reflns_av_sigmaI/netI 0.1008
_diffrn_reflns_limit_h_max 44
_diffrn_reflns_limit_h_min -44
_diffrn_reflns_limit_k_max 11
_diffrn_reflns_limit_k_min -11
_diffrn_reflns_limit_l_max 36
_diffrn_reflns_limit_l_min 0
_diffrn_reflns_number 17943
_diffrn_reflns_theta_full 25.00
_diffrn_reflns_theta_max 25.00
_diffrn_reflns_theta_min 2.13
_diffrn_standards_interval_time 60
_diffrn_standards_number 2
_exptl_absorpt_coefficient_mu 0.862
_exptl_absorpt_correction_type none
_exptl_crystal_colour orange
_exptl_crystal_density_diffrn 1.345
_exptl_crystal_density_method 'not measured'
_exptl_crystal_description prism
_exptl_crystal_F_000 4728
_exptl_crystal_size_max 0.5
_exptl_crystal_size_mid 0.3
_exptl_crystal_size_min 0.2
_refine_diff_density_max 1.693
_refine_diff_density_min -0.393
_refine_diff_density_rms 0.125
_refine_ls_extinction_method none
_refine_ls_goodness_of_fit_ref 1.031
_refine_ls_hydrogen_treatment mixed
_refine_ls_matrix_type full
_refine_ls_number_parameters 568
_refine_ls_number_reflns 9969
_refine_ls_number_restraints 24
_refine_ls_restrained_S_all 1.031
_refine_ls_R_factor_all 0.1794
_refine_ls_R_factor_gt 0.0839
_refine_ls_shift/su_max 0.069
_refine_ls_shift/su_mean 0.004
_refine_ls_structure_factor_coef Fsqd
_refine_ls_weighting_details 'calc w=1/[\s^2^(Fo^2^)+(0.1855P)^2^+0.0000P] where P=(Fo^2^+2Fc^2^)/3'
_refine_ls_weighting_scheme calc
_refine_ls_wR_factor_gt 0.2532
_refine_ls_wR_factor_ref 0.3082
_reflns_number_gt 4900
_reflns_number_total 9969
_reflns_threshold_expression >2sigma(I)
_cod_data_source_file b605703a.txt
_cod_data_source_block 6
_cod_original_sg_symbol_H-M C2/c
_cod_database_code 7007460

loop_
_symmetry_equiv_pos_as_xyz
'x, y, z'
'-x, y, -z+1/2'
'x+1/2, y+1/2, z'
'-x+1/2, y+1/2, -z+1/2'
'-x, -y, -z'
'x, -y, z-1/2'
'-x+1/2, -y+1/2, -z'
'x+1/2, -y+1/2, z-1/2'

loop_
_atom_site_label
_atom_site_type_symbol
_atom_site_fract_x
_atom_site_fract_y
_atom_site_fract_z
_atom_site_U_iso_or_equiv
_atom_site_adp_type
_atom_site_occupancy
_atom_site_symmetry_multiplicity
_atom_site_calc_flag
_atom_site_refinement_flags
_atom_site_disorder_assembly
_atom_site_disorder_group
Ti1 Ti 0.34308(4) 0.17169(19) 0.53333(5) 0.0588(5) Uani 1 1 d . . .
Ti2 Ti 0.29518(4) 0.30848(15) 0.28108(5) 0.0446(4) Uani 1 1 d . . .
Cl1 Cl 0.33129(8) 0.0470(3) 0.47299(9) 0.0915(10) Uani 1 1 d . . .
Cl2 Cl 0.33898(8) 0.0138(3) 0.58454(9) 0.0885(9) Uani 1 1 d . . .
Cl3 Cl 0.28919(6) 0.2596(4) 0.53827(9) 0.0850(9) Uani 1 1 d . . .
Cl4 Cl 0.28172(8) 0.4727(3) 0.32568(8) 0.0770(8) Uani 1 1 d . . .
Cl5 Cl 0.24170(6) 0.2904(3) 0.23978(7) 0.0611(6) Uani 1 1 d . . .
Cl6 Cl 0.32342(7) 0.4441(3) 0.23862(9) 0.0736(7) Uani 1 1 d . . .
Cl7 Cl 0.48595(6) 0.6116(3) 0.57005(8) 0.0701(7) Uani 1 1 d . . .
Cl8 Cl 0.39261(8) 0.7779(3) 0.37642(12) 0.1002(11) Uani 1 1 d . . .
S1 S 0.36545(6) 0.3234(3) 0.59577(7) 0.0616(7) Uani 1 1 d . . .
S2 S 0.35441(7) 0.2926(3) 0.32977(9) 0.0691(7) Uani 1 1 d . . .
N1 N 0.40074(19) 0.1281(8) 0.5351(2) 0.0537(18) Uani 1 1 d . . .
N2 N 0.42662(17) 0.2271(7) 0.5379(2) 0.0450(16) Uani 1 1 d . . .
N3 N 0.35739(16) 0.3405(7) 0.4956(2) 0.0484(17) Uani 1 1 d . . .
N4 N 0.39069(15) 0.4052(7) 0.5034(2) 0.0452(17) Uani 1 1 d . . .
N5 N 0.42158(17) 0.4913(8) 0.6072(2) 0.0520(18) Uani 1 1 d . . .
H5 H 0.4407 0.5208 0.5970 0.062 Uiso 1 1 calc R . .
N6 N 0.28053(16) 0.1545(7) 0.3255(2) 0.0440(16) Uani 1 1 d . . .
N7 N 0.30176(16) 0.0400(6) 0.3367(2) 0.0412(15) Uani 1 1 d . . .
N8 N 0.31528(15) 0.1320(6) 0.2501(2) 0.0388(14) Uani 1 1 d . . .
N9 N 0.33154(15) 0.0245(6) 0.2729(2) 0.0392(15) Uani 1 1 d . . .
N10 N 0.39338(17) 0.0795(8) 0.3579(2) 0.058(2) Uani 1 1 d . A .
H10 H 0.3941 -0.0083 0.3597 0.069 Uiso 1 1 calc R . .
C1 C 0.4023(2) 0.4021(9) 0.5832(2) 0.047(2) Uani 1 1 d . . .
C2 C 0.41674(18) 0.3680(8) 0.5399(2) 0.0384(18) Uani 1 1 d . . .
H2 H 0.4387 0.4226 0.5385 0.046 Uiso 1 1 calc R . .
C3 C 0.4189(3) 0.0128(11) 0.5326(3) 0.065(3) Uani 1 1 d . . .
C4 C 0.4551(3) 0.0403(11) 0.5341(3) 0.069(3) Uani 1 1 d . . .
H4 H 0.4735 -0.0242 0.5333 0.083 Uiso 1 1 calc R . .
C5 C 0.4598(2) 0.1730(10) 0.5367(3) 0.055(2) Uani 1 1 d . . .
C6 C 0.4027(4) -0.1255(12) 0.5289(5) 0.115(5) Uani 1 1 d . . .
H6A H 0.4212 -0.1922 0.5379 0.173 Uiso 1 1 calc R . .
H6B H 0.3926 -0.1422 0.4988 0.173 Uiso 1 1 calc R . .
H6C H 0.3838 -0.1318 0.5475 0.173 Uiso 1 1 calc R . .
C7 C 0.4928(2) 0.2571(11) 0.5362(3) 0.068(3) Uani 1 1 d . . .
H7A H 0.5139 0.1996 0.5404 0.102 Uiso 1 1 calc R . .
H7B H 0.4941 0.3235 0.5595 0.102 Uiso 1 1 calc R . .
H7C H 0.4917 0.3031 0.5083 0.102 Uiso 1 1 calc R . .
C8 C 0.3411(2) 0.3983(11) 0.4595(3) 0.061(3) Uani 1 1 d . . .
C9 C 0.3628(2) 0.4964(10) 0.4442(3) 0.058(2) Uani 1 1 d . . .
H9 H 0.3570 0.5508 0.4193 0.070 Uiso 1 1 calc R . .
C10 C 0.3947(2) 0.4990(9) 0.4724(3) 0.050(2) Uani 1 1 d . . .
C11 C 0.3043(2) 0.3562(14) 0.4378(3) 0.089(4) Uani 1 1 d . . .
H11A H 0.3068 0.2813 0.4181 0.134 Uiso 1 1 calc R . .
H11B H 0.2929 0.4318 0.4214 0.134 Uiso 1 1 calc R . .
H11C H 0.2896 0.3283 0.4598 0.134 Uiso 1 1 calc R . .
C12 C 0.4286(2) 0.5731(10) 0.4697(3) 0.060(2) Uani 1 1 d . . .
H12A H 0.4356 0.6216 0.4968 0.090 Uiso 1 1 calc R . .
H12B H 0.4250 0.6368 0.4456 0.090 Uiso 1 1 calc R . .
H12C H 0.4475 0.5096 0.4649 0.090 Uiso 1 1 calc R . .
C13 C 0.4148(3) 0.5493(12) 0.6504(3) 0.071(3) Uani 1 1 d . . .
C14 C 0.3803(3) 0.6350(14) 0.6438(4) 0.109(4) Uani 1 1 d . . .
H14A H 0.3834 0.7090 0.6240 0.163 Uiso 1 1 calc R . .
H14B H 0.3755 0.6710 0.6717 0.163 Uiso 1 1 calc R . .
H14C H 0.3602 0.5792 0.6315 0.163 Uiso 1 1 calc R . .
C15 C 0.4103(4) 0.4321(14) 0.6833(3) 0.110(5) Uani 1 1 d . . .
H15A H 0.3905 0.3741 0.6713 0.165 Uiso 1 1 calc R . .
H15B H 0.4053 0.4699 0.7108 0.165 Uiso 1 1 calc R . .
H15C H 0.4324 0.3797 0.6880 0.165 Uiso 1 1 calc R . .
C16 C 0.4475(3) 0.6402(15) 0.6650(4) 0.112(5) Uani 1 1 d . . .
H16A H 0.4688 0.5846 0.6724 0.168 Uiso 1 1 calc R . .
H16B H 0.4431 0.6923 0.6903 0.168 Uiso 1 1 calc R . .
H16C H 0.4513 0.7012 0.6414 0.168 Uiso 1 1 calc R . .
C17 C 0.3639(2) 0.1308(9) 0.3382(3) 0.049(2) Uani 1 1 d . . .
C18 C 0.33595(19) 0.0227(8) 0.3200(2) 0.0413(18) Uani 1 1 d . . .
H18 H 0.3457 -0.0669 0.3297 0.050 Uiso 1 1 calc R . .
C19 C 0.2514(2) 0.1358(10) 0.3449(3) 0.052(2) Uani 1 1 d . . .
C20 C 0.2538(2) 0.0138(10) 0.3686(3) 0.056(2) Uani 1 1 d . . .
H20 H 0.2367 -0.0210 0.3854 0.067 Uiso 1 1 calc R . .
C21 C 0.2859(2) -0.0438(8) 0.3622(3) 0.045(2) Uani 1 1 d . . .
C22 C 0.2206(3) 0.2325(11) 0.3414(3) 0.073(3) Uani 1 1 d . . .
H22A H 0.2273 0.3108 0.3596 0.110 Uiso 1 1 calc R . .
H22B H 0.1998 0.1888 0.3510 0.110 Uiso 1 1 calc R . .
H22C H 0.2147 0.2611 0.3112 0.110 Uiso 1 1 calc R . .
C23 C 0.3012(3) -0.1764(9) 0.3786(3) 0.062(2) Uani 1 1 d . . .
H23A H 0.3032 -0.2360 0.3542 0.093 Uiso 1 1 calc R . .
H23B H 0.2855 -0.2170 0.3976 0.093 Uiso 1 1 calc R . .
H23C H 0.3250 -0.1622 0.3949 0.093 Uiso 1 1 calc R . .
C24 C 0.3165(2) 0.1020(8) 0.2076(2) 0.0428(19) Uani 1 1 d . . .
C25 C 0.3344(2) -0.0209(9) 0.2049(3) 0.050(2) Uani 1 1 d . . .
H25 H 0.3393 -0.0631 0.1791 0.060 Uiso 1 1 calc R . .
C26 C 0.3435(2) -0.0691(9) 0.2463(3) 0.049(2) Uani 1 1 d . . .
C27 C 0.2998(2) 0.1864(10) 0.1708(3) 0.055(2) Uani 1 1 d . . .
H27A H 0.2740 0.1920 0.1716 0.082 Uiso 1 1 calc R . .
H27B H 0.3043 0.1461 0.1434 0.082 Uiso 1 1 calc R . .
H27C H 0.3101 0.2765 0.1733 0.082 Uiso 1 1 calc R . .
C28 C 0.3601(3) -0.1983(10) 0.2611(3) 0.076(3) Uani 1 1 d . . .
H28A H 0.3803 -0.1817 0.2835 0.114 Uiso 1 1 calc R . .
H28B H 0.3686 -0.2440 0.2366 0.114 Uiso 1 1 calc R . .
H28C H 0.3425 -0.2545 0.2728 0.114 Uiso 1 1 calc R . .
C29 C 0.4270(2) 0.1545(9) 0.3784(3) 0.064(3) Uani 1 1 d D . .
C30 C 0.4184(5) 0.256(2) 0.4110(6) 0.052(5) Uiso 0.51(3) 1 d PD A 1
H30A H 0.4403 0.2808 0.4298 0.077 Uiso 0.51(3) 1 calc PR A 1
H30B H 0.4012 0.2181 0.4285 0.077 Uiso 0.51(3) 1 calc PR A 1
H30C H 0.4081 0.3361 0.3960 0.077 Uiso 0.51(3) 1 calc PR A 1
C32 C 0.4445(6) 0.212(2) 0.3437(6) 0.078(8) Uiso 0.51(3) 1 d PD A 1
H32A H 0.4698 0.2282 0.3543 0.117 Uiso 0.51(3) 1 calc PR A 1
H32B H 0.4330 0.2967 0.3343 0.117 Uiso 0.51(3) 1 calc PR A 1
H32C H 0.4427 0.1496 0.3193 0.117 Uiso 0.51(3) 1 calc PR A 1
C31 C 0.4498(7) 0.0427(19) 0.4030(9) 0.093(9) Uiso 0.51(3) 1 d PD A 1
H31A H 0.4585 -0.0184 0.3822 0.140 Uiso 0.51(3) 1 calc PR A 1
H31B H 0.4352 -0.0070 0.4212 0.140 Uiso 0.51(3) 1 calc PR A 1
H31C H 0.4702 0.0830 0.4211 0.140 Uiso 0.51(3) 1 calc PR A 1
C30A C 0.4201(5) 0.200(3) 0.4220(5) 0.054(6) Uiso 0.49(3) 1 d PD A 2
H30D H 0.4418 0.2408 0.4372 0.082 Uiso 0.49(3) 1 calc PR A 2
H30E H 0.4134 0.1224 0.4386 0.082 Uiso 0.49(3) 1 calc PR A 2
H30F H 0.4006 0.2650 0.4190 0.082 Uiso 0.49(3) 1 calc PR A 2
C31A C 0.4575(5) 0.063(2) 0.3794(8) 0.073(8) Uiso 0.49(3) 1 d PD A 2
H31D H 0.4602 0.0354 0.3498 0.109 Uiso 0.49(3) 1 calc PR A 2
H31E H 0.4532 -0.0167 0.3965 0.109 Uiso 0.49(3) 1 calc PR A 2
H31F H 0.4793 0.1077 0.3925 0.109 Uiso 0.49(3) 1 calc PR A 2
C32A C 0.4331(9) 0.281(3) 0.3513(10) 0.128(12) Uiso 0.49(3) 1 d PD A 2
H32D H 0.4518 0.3368 0.3673 0.192 Uiso 0.49(3) 1 calc PR A 2
H32E H 0.4109 0.3327 0.3459 0.192 Uiso 0.49(3) 1 calc PR A 2
H32F H 0.4406 0.2543 0.3237 0.192 Uiso 0.49(3) 1 calc PR A 2
C50 C 0.5282(9) 0.359(3) 0.6576(10) 0.043(9) Uiso 0.25 1 d PD B 1
H50A H 0.5236 0.4389 0.6388 0.052 Uiso 0.25 1 calc PR B 1
H50B H 0.5503 0.3161 0.6504 0.052 Uiso 0.25 1 calc PR B 1
Cl20 Cl 0.4932(3) 0.2493(11) 0.6470(3) 0.048(3) Uiso 0.25 1 d PD B 1
Cl21 Cl 0.5349(4) 0.4108(13) 0.7117(4) 0.075(3) Uiso 0.25 1 d PD B 1
C50A C 0.5358(7) 0.396(3) 0.6529(8) 0.028(7) Uiso 0.25 1 d PD C 2
H50C H 0.5269 0.4766 0.6364 0.034 Uiso 0.25 1 calc PR C 2
H50D H 0.5560 0.3586 0.6397 0.034 Uiso 0.25 1 calc PR C 2
Cl24 Cl 0.5020(4) 0.2784(14) 0.6524(4) 0.069(4) Uiso 0.25 1 d PD C 2
Cl25 Cl 0.5493(4) 0.4373(14) 0.7068(4) 0.088(4) Uiso 0.25 1 d PD C 2
C51 C 0.4461(17) 0.066(6) 0.7139(11) 0.116(19) Uiso 0.25 1 d PD D 1
H51A H 0.4721 0.0621 0.7122 0.139 Uiso 0.25 1 calc PR D 1
H51B H 0.4404 0.1512 0.7273 0.139 Uiso 0.25 1 calc PR D 1
Cl22 Cl 0.4217(4) 0.0481(14) 0.6627(5) 0.077(4) Uiso 0.25 1 d PD D 1
Cl23 Cl 0.4329(5) -0.0683(19) 0.7424(6) 0.114(5) Uiso 0.25 1 d PD D 1
C51A C 0.4596(12) -0.003(5) 0.6959(8) 0.083(13) Uiso 0.25 1 d PD E 2
H51C H 0.4734 -0.0845 0.6911 0.099 Uiso 0.25 1 calc PR E 2
H51D H 0.4766 0.0731 0.6976 0.099 Uiso 0.25 1 calc PR E 2
Cl26 Cl 0.4297(5) 0.0200(19) 0.6517(6) 0.109(6) Uiso 0.25 1 d PD E 2
Cl27 Cl 0.4461(7) -0.018(3) 0.7436(8) 0.151(8) Uiso 0.25 1 d PD E 2
C61 C 0.2940(7) 0.700(3) 0.5093(9) 0.211(10) Uiso 1 1 d . . .
H61A H 0.3055 0.7786 0.4976 0.253 Uiso 1 1 calc R . .
H61B H 0.2904 0.6315 0.4862 0.253 Uiso 1 1 calc R . .
C60 C 0.3175(6) 0.647(2) 0.5454(8) 0.203(10) Uiso 1 1 d . . .
H60A H 0.3033 0.6118 0.5670 0.305 Uiso 1 1 calc R . .
H60B H 0.3333 0.7177 0.5583 0.305 Uiso 1 1 calc R . .
H60C H 0.3319 0.5743 0.5354 0.305 Uiso 1 1 calc R . .
C62 C 0.2604(8) 0.738(4) 0.5205(8) 0.247(13) Uiso 1 1 d . . .
H62A H 0.2499 0.6660 0.5365 0.297 Uiso 1 1 calc R . .
H62B H 0.2624 0.8204 0.5384 0.297 Uiso 1 1 calc R . .

loop_
_atom_site_aniso_label
_atom_site_aniso_U_11
_atom_site_aniso_U_22
_atom_site_aniso_U_33
_atom_site_aniso_U_23
_atom_site_aniso_U_13
_atom_site_aniso_U_12
Ti1 0.0484(9) 0.0912(13) 0.0374(9) -0.0019(8) 0.0078(7) -0.0258(9)
Ti2 0.0492(8) 0.0461(9) 0.0374(8) 0.0009(7) 0.0017(6) 0.0053(7)
Cl1 0.094(2) 0.118(2) 0.0612(16) -0.0232(16) 0.0065(14) -0.0479(18)
Cl2 0.100(2) 0.103(2) 0.0643(17) 0.0143(15) 0.0178(15) -0.0424(17)
Cl3 0.0410(12) 0.152(3) 0.0624(16) 0.0045(17) 0.0072(11) -0.0191(14)
Cl4 0.111(2) 0.0621(16) 0.0559(15) -0.0101(12) 0.0045(14) 0.0276(14)
Cl5 0.0467(12) 0.0909(18) 0.0439(12) 0.0047(12) -0.0005(9) 0.0158(11)
Cl6 0.0872(18) 0.0604(15) 0.0745(17) 0.0119(13) 0.0163(14) -0.0105(13)
Cl7 0.0487(12) 0.101(2) 0.0588(14) -0.0055(13) 0.0014(10) -0.0252(12)
Cl8 0.0730(18) 0.103(2) 0.122(3) 0.053(2) 0.0023(17) 0.0244(16)
S1 0.0475(12) 0.101(2) 0.0391(12) -0.0110(12) 0.0145(9) -0.0223(13)
S2 0.0634(15) 0.0534(14) 0.0814(18) -0.0009(13) -0.0244(13) -0.0111(12)
N1 0.054(4) 0.058(5) 0.049(4) 0.001(4) 0.008(3) -0.005(4)
N2 0.037(4) 0.064(5) 0.033(4) 0.001(3) 0.003(3) -0.005(3)
N3 0.032(3) 0.079(5) 0.033(4) 0.006(3) -0.001(3) -0.011(3)
N4 0.031(3) 0.072(5) 0.032(3) 0.009(3) 0.003(3) -0.002(3)
N5 0.039(4) 0.080(5) 0.038(4) -0.010(4) 0.012(3) -0.008(4)
N6 0.038(3) 0.055(4) 0.039(4) -0.002(3) 0.004(3) 0.010(3)
N7 0.035(3) 0.049(4) 0.039(4) 0.003(3) 0.000(3) 0.001(3)
N8 0.036(3) 0.045(4) 0.035(3) -0.005(3) 0.006(3) 0.003(3)
N9 0.032(3) 0.046(4) 0.037(4) -0.002(3) -0.003(3) 0.000(3)
N10 0.040(4) 0.076(5) 0.054(4) -0.011(4) -0.007(3) 0.015(4)
C1 0.035(4) 0.076(6) 0.031(4) 0.003(4) 0.003(3) -0.004(4)
C2 0.028(4) 0.058(5) 0.029(4) 0.002(4) 0.001(3) -0.005(3)
C3 0.075(7) 0.069(7) 0.052(6) -0.007(5) 0.013(5) -0.002(5)
C4 0.072(7) 0.068(7) 0.067(7) 0.000(5) 0.005(5) 0.010(5)
C5 0.050(5) 0.073(7) 0.041(5) 0.005(5) 0.008(4) 0.003(5)
C6 0.115(11) 0.056(7) 0.174(15) -0.006(8) 0.012(10) -0.008(7)
C7 0.040(5) 0.090(7) 0.076(7) 0.000(6) 0.014(5) -0.001(5)
C8 0.037(4) 0.099(8) 0.046(5) 0.002(5) -0.002(4) -0.004(5)
C9 0.044(5) 0.082(7) 0.047(5) 0.014(5) 0.001(4) 0.003(5)
C10 0.043(4) 0.069(6) 0.039(5) 0.003(4) 0.006(4) -0.003(4)
C11 0.042(5) 0.165(12) 0.055(6) 0.016(7) -0.014(4) -0.032(6)
C12 0.045(5) 0.068(6) 0.066(6) 0.010(5) 0.004(4) -0.012(4)
C13 0.060(6) 0.099(8) 0.054(6) -0.028(6) 0.009(5) -0.008(5)
C14 0.106(10) 0.122(11) 0.103(10) -0.033(9) 0.032(8) 0.030(9)
C15 0.160(13) 0.141(12) 0.029(5) -0.007(7) 0.010(6) -0.012(10)
C16 0.099(9) 0.152(13) 0.088(9) -0.058(9) 0.022(7) -0.049(9)
C17 0.034(4) 0.074(6) 0.038(4) -0.005(4) -0.002(3) 0.000(4)
C18 0.037(4) 0.047(5) 0.039(4) 0.003(4) 0.001(3) 0.003(3)
C19 0.043(5) 0.075(6) 0.038(5) -0.002(4) 0.006(4) 0.009(4)
C20 0.042(5) 0.080(7) 0.047(5) 0.004(5) 0.011(4) -0.004(4)
C21 0.044(4) 0.053(5) 0.037(4) 0.000(4) -0.001(4) 0.001(4)
C22 0.060(6) 0.099(8) 0.064(6) 0.009(6) 0.022(5) 0.022(6)
C23 0.072(6) 0.059(6) 0.055(6) 0.010(5) 0.009(5) -0.004(5)
C24 0.039(4) 0.053(5) 0.038(5) 0.000(4) 0.011(3) -0.006(4)
C25 0.039(4) 0.063(6) 0.049(5) -0.016(4) 0.010(4) -0.003(4)
C26 0.038(4) 0.063(6) 0.047(5) -0.008(4) 0.004(4) 0.001(4)
C27 0.053(5) 0.072(6) 0.038(5) 0.006(4) 0.005(4) -0.004(4)
C28 0.089(7) 0.067(7) 0.070(7) -0.007(6) 0.005(6) 0.035(6)
C29 0.039(5) 0.084(7) 0.063(6) -0.017(5) -0.011(4) 0.004(5)

loop_
_atom_type_symbol
_atom_type_description
_atom_type_scat_dispersion_real
_atom_type_scat_dispersion_imag
_atom_type_scat_source
C C 0.0033 0.0016 'International Tables Vol C Tables 4.2.6.8 and 6.1.1.4'
H H 0.0000 0.0000 'International Tables Vol C Tables 4.2.6.8 and 6.1.1.4'
Cl Cl 0.1484 0.1585 'International Tables Vol C Tables 4.2.6.8 and 6.1.1.4'
N N 0.0061 0.0033 'International Tables Vol C Tables 4.2.6.8 and 6.1.1.4'
S S 0.1246 0.1234 'International Tables Vol C Tables 4.2.6.8 and 6.1.1.4'
Ti Ti 0.2776 0.4457 'International Tables Vol C Tables 4.2.6.8 and 6.1.1.4'

loop_
_geom_angle_atom_site_label_1
_geom_angle_atom_site_label_2
_geom_angle_atom_site_label_3
_geom_angle
_geom_angle_site_symmetry_1
_geom_angle_site_symmetry_3
_geom_angle_publ_flag
N3 Ti1 N1 81.5(3) . . ?
N3 Ti1 Cl3 91.5(2) . . ?
N1 Ti1 Cl3 167.1(2) . . ?
N3 Ti1 Cl1 90.7(2) . . ?
N1 Ti1 Cl1 89.8(2) . . ?
Cl3 Ti1 Cl1 101.14(13) . . ?
N3 Ti1 Cl2 166.15(19) . . ?
N1 Ti1 Cl2 90.2(2) . . ?
Cl3 Ti1 Cl2 94.43(13) . . ?
Cl1 Ti1 Cl2 100.39(14) . . ?
N3 Ti1 S1 82.54(19) . . ?
N1 Ti1 S1 82.6(2) . . ?
Cl3 Ti1 S1 85.76(11) . . ?
Cl1 Ti1 S1 170.50(11) . . ?
Cl2 Ti1 S1 85.43(11) . . ?
N6 Ti2 N8 81.1(2) . . ?
N6 Ti2 Cl4 91.39(18) . . ?
N8 Ti2 Cl4 167.71(19) . . ?
N6 Ti2 Cl5 91.37(18) . . ?
N8 Ti2 Cl5 91.10(18) . . ?
Cl4 Ti2 Cl5 98.85(11) . . ?
N6 Ti2 Cl6 166.15(18) . . ?
N8 Ti2 Cl6 90.33(18) . . ?
Cl4 Ti2 Cl6 95.05(12) . . ?
Cl5 Ti2 Cl6 99.71(11) . . ?
N6 Ti2 S2 81.55(18) . . ?
N8 Ti2 S2 83.41(17) . . ?
Cl4 Ti2 S2 85.88(11) . . ?
Cl5 Ti2 S2 171.62(11) . . ?
Cl6 Ti2 S2 86.69(11) . . ?
C1 S1 Ti1 107.6(3) . . ?
C17 S2 Ti2 108.0(3) . . ?
C3 N1 N2 104.7(7) . . ?
C3 N1 Ti1 132.3(6) . . ?
N2 N1 Ti1 123.0(5) . . ?
C5 N2 N1 110.9(7) . . ?
C5 N2 C2 128.4(7) . . ?
N1 N2 C2 120.6(6) . . ?
C8 N3 N4 104.4(6) . . ?
C8 N3 Ti1 132.2(6) . . ?
N4 N3 Ti1 123.0(5) . . ?
C10 N4 N3 111.9(6) . . ?
C10 N4 C2 127.0(6) . . ?
N3 N4 C2 121.1(6) . . ?
C1 N5 C13 128.1(7) . . ?
C19 N6 N7 104.4(6) . . ?
C19 N6 Ti2 132.6(6) . . ?
N7 N6 Ti2 122.9(4) . . ?
C21 N7 N6 111.5(6) . . ?
C21 N7 C18 128.2(7) . . ?
N6 N7 C18 120.3(6) . . ?
C24 N8 N9 104.9(6) . . ?
C24 N8 Ti2 131.5(5) . . ?
N9 N8 Ti2 123.5(4) . . ?
C26 N9 N8 112.3(6) . . ?
C26 N9 C18 127.0(7) . . ?
N8 N9 C18 120.7(6) . . ?
C17 N10 C29 127.6(8) . . ?
N5 C1 C2 114.2(7) . . ?
N5 C1 S1 126.3(6) . . ?
C2 C1 S1 119.5(6) . . ?
N4 C2 N2 111.3(6) . . ?
N4 C2 C1 110.2(6) . . ?
N2 C2 C1 111.6(6) . . ?
N1 C3 C4 109.5(9) . . ?
N1 C3 C6 125.6(10) . . ?
C4 C3 C6 124.9(10) . . ?
C5 C4 C3 108.6(9) . . ?
C4 C5 N2 106.2(8) . . ?
C4 C5 C7 130.9(9) . . ?
N2 C5 C7 122.8(9) . . ?
N3 C8 C9 111.3(7) . . ?
N3 C8 C11 123.1(9) . . ?
C9 C8 C11 125.6(9) . . ?
C10 C9 C8 107.0(8) . . ?
N4 C10 C9 105.4(7) . . ?
N4 C10 C12 123.8(7) . . ?
C9 C10 C12 130.4(8) . . ?
N5 C13 C14 109.2(8) . . ?
N5 C13 C16 105.3(8) . . ?
C14 C13 C16 109.7(11) . . ?
N5 C13 C15 109.7(9) . . ?
C14 C13 C15 109.6(10) . . ?
C16 C13 C15 113.2(10) . . ?
N10 C17 C18 113.1(8) . . ?
N10 C17 S2 127.4(7) . . ?
C18 C17 S2 119.5(6) . . ?
N9 C18 N7 111.6(6) . . ?
N9 C18 C17 109.9(6) . . ?
N7 C18 C17 111.9(6) . . ?
N6 C19 C20 110.8(7) . . ?
N6 C19 C22 123.4(8) . . ?
C20 C19 C22 125.8(8) . . ?
C21 C20 C19 106.2(7) . . ?
N7 C21 C20 107.1(7) . . ?
N7 C21 C23 124.4(7) . . ?
C20 C21 C23 128.5(8) . . ?
N8 C24 C25 109.1(7) . . ?
N8 C24 C27 123.8(7) . . ?
C25 C24 C27 127.0(7) . . ?
C26 C25 C24 108.1(7) . . ?
N9 C26 C25 105.5(7) . . ?
N9 C26 C28 124.7(8) . . ?
C25 C26 C28 129.6(8) . . ?
C32 C29 C31A 80.2(11) . . ?
C32 C29 C30A 135.3(13) . . ?
C31A C29 C30A 113.5(11) . . ?
C32 C29 C30 113.3(11) . . ?
C31A C29 C30 130.2(12) . . ?
C30A C29 C30 25.5(9) . . ?
C32 C29 N10 108.3(11) . . ?
C31A C29 N10 107.7(11) . . ?
C30A C29 N10 107.1(10) . . ?
C30 C29 N10 111.8(9) . . ?
C32 C29 C31 111.9(11) . . ?
C31A C29 C31 32.5(10) . . ?
C30A C29 C31 85.2(11) . . ?
C30 C29 C31 107.8(10) . . ?
N10 C29 C31 103.2(11) . . ?
C32 C29 C32A 33.1(12) . . ?
C31A C29 C32A 110.3(12) . . ?
C30A C29 C32A 107.9(12) . . ?
C30 C29 C32A 83.0(12) . . ?
N10 C29 C32A 110.2(14) . . ?
C31 C29 C32A 137.8(15) . . ?
Cl20 C50 Cl21 112(2) . . ?
Cl24 C50A Cl25 106.8(18) . . ?
Cl23 C51 Cl22 104(3) . . ?
Cl27 C51A Cl26 120(3) . . ?
C62 C61 C60 113(2) . . ?
C62 C62 C61 103(3) 7_566 . ?

loop_
_geom_bond_atom_site_label_1
_geom_bond_atom_site_label_2
_geom_bond_distance
_geom_bond_site_symmetry_2
_geom_bond_publ_flag
Ti1 N3 2.144(7) . ?
Ti1 N1 2.192(7) . ?
Ti1 Cl3 2.217(3) . ?
Ti1 Cl1 2.231(3) . ?
Ti1 Cl2 2.243(3) . ?
Ti1 S1 2.500(3) . ?
Ti2 N6 2.168(7) . ?
Ti2 N8 2.173(6) . ?
Ti2 Cl4 2.230(3) . ?
Ti2 Cl5 2.233(3) . ?
Ti2 Cl6 2.236(3) . ?
Ti2 S2 2.512(3) . ?
S1 C1 1.672(8) . ?
S2 C17 1.652(9) . ?
N1 C3 1.335(12) . ?
N1 N2 1.371(9) . ?
N2 C5 1.354(10) . ?
N2 C2 1.445(10) . ?
N3 C8 1.328(11) . ?
N3 N4 1.392(8) . ?
N4 C10 1.357(10) . ?
N4 C2 1.437(9) . ?
N5 C1 1.307(10) . ?
N5 C13 1.505(11) . ?
N6 C19 1.324(10) . ?
N6 N7 1.400(8) . ?
N7 C21 1.335(10) . ?
N7 C18 1.450(9) . ?
N8 C24 1.351(9) . ?
N8 N9 1.373(8) . ?
N9 C26 1.350(10) . ?
N9 C18 1.444(10) . ?
N10 C17 1.292(10) . ?
N10 C29 1.523(10) . ?
C1 C2 1.544(10) . ?
C3 C4 1.375(13) . ?
C3 C6 1.494(15) . ?
C4 C5 1.326(13) . ?
C5 C7 1.489(13) . ?
C8 C9 1.389(13) . ?
C8 C11 1.506(11) . ?
C9 C10 1.382(12) . ?
C10 C12 1.475(11) . ?
C13 C14 1.535(15) . ?
C13 C16 1.535(14) . ?
C13 C15 1.564(16) . ?
C17 C18 1.547(11) . ?
C19 C20 1.408(13) . ?
C19 C22 1.488(12) . ?
C20 C21 1.365(11) . ?
C21 C23 1.494(12) . ?
C24 C25 1.394(11) . ?
C24 C27 1.483(11) . ?
C25 C26 1.366(12) . ?
C26 C28 1.467(12) . ?
C29 C32 1.444(15) . ?
C29 C31A 1.455(15) . ?
C29 C30A 1.475(14) . ?
C29 C30 1.490(14) . ?
C29 C31 1.536(16) . ?
C29 C32A 1.542(17) . ?
C50 Cl20 1.70(2) . ?
C50 Cl21 1.74(2) . ?
C50A Cl24 1.72(2) . ?
C50A Cl25 1.72(2) . ?
C51 Cl23 1.70(4) . ?
C51 Cl22 1.73(4) . ?
C51A Cl27 1.63(3) . ?
C51A Cl26 1.67(3) . ?
C61 C62 1.40(3) . ?
C61 C60 1.43(3) . ?
C62 C62 1.42(5) 7_566 ?
